data_6000523
loop_
_publ_author_name
'Bell, A. M. T.'
'Henderson, C. M. B.'
'Redfern, S. A. T.'
'Cernik, R. J.'
'Champness, P. E.'
'Fitch, A. N.'
'Kohn, S. C.'

_publ_section_title
;
 Structures of synthetic K~2~MgSi~5~O~12~ leucites by integrated X-ray
 powder diffraction, electron diffraction and ^29^Si MAS NMR methods
;
_journal_issue 1
_journal_name_full 'Acta Crystallographica B'
_journal_page_first 31
_journal_page_last 41
_journal_paper_doi 10.1107/S0108768193008754
_journal_volume 50
_journal_year 1994
_chemical_formula_sum 'K2 Mg O12 Si5'
_space_group_name_H-M_alt 'P 1 21/c 1'
_cell_angle_alpha 90.000
_cell_angle_beta 91.690
_cell_angle_gamma 90.000
_cell_length_a 13.1680
_cell_length_b 13.6520
_cell_length_c 13.0720
_cell_volume 2348.93
_cod_duplicate_entry 2101100
_cod_database_code 6000523

loop_
_atom_site_label
_atom_site_fract_x
_atom_site_fract_y
_atom_site_fract_z
? ? ? ?
